data_2200641
loop_
_publ_author_name
'Anwar Usman'
'Ibrahim Abdul Razak'
'Hoong-Kun Fun'
'Suchada Chantrapromma'
'Bao-Guo Zhao'
'Jian-Hua Xu'

_publ_section_title
;
 1,5-Dichloro-3,6-diphenyl-3-azabicyclo[3.2.0]hept-6-ene-2,4-dione
;
_journal_issue 10
_journal_name_full 'Acta Crystallographica Section E'
_journal_page_first o990
_journal_page_last o991
_journal_paper_doi 10.1107/S1600536801015665
_journal_volume 57
_journal_year 2001
_chemical_formula_iupac 'C18 H11 Cl2 N O2'
_chemical_formula_moiety 'C18 H11 Cl2 N O2'
_chemical_formula_sum 'C18 H11 Cl2 N O2'
_chemical_formula_weight 344.18
_chemical_melting_point 425
_chemical_name_systematic
;
1,5-Dichloro-3,6-diphenyl-3-azabicyclo[3.2.0]-hept-6-ene-2,4-dione
;
_space_group_IT_number 14
_symmetry_cell_setting monoclinic
_symmetry_space_group_name_Hall '-P 2ybc'
_symmetry_space_group_name_H-M 'P 1 21/c 1'
_audit_creation_method SHELXL-97
_cell_angle_alpha 90.00
_cell_angle_beta 97.4100(10)
_cell_angle_gamma 90.00
_cell_formula_units_Z 4
_cell_length_a 7.1468(2)
_cell_length_b 14.8464(5)
_cell_length_c 15.1091(5)
_cell_measurement_reflns_used 7131
_cell_measurement_temperature 293(2)
_cell_measurement_theta_max 28.33
_cell_measurement_theta_min 2.72
_cell_volume 1589.75(9)
_computing_cell_refinement 'SAINT (Siemens, 1996)'
_computing_data_collection 'SMART (Siemens, 1996)'
_computing_data_reduction SAINT
_computing_molecular_graphics SHELXTL
_computing_publication_material
;
SHELXTL, PARST (Nardelli, 1995) and PLATON (Spek, 1990)
;
_computing_structure_refinement SHELXTL
_computing_structure_solution 'SHELXTL (Sheldrick, 1997)'
_diffrn_ambient_temperature 293(2)
_diffrn_detector_area_resol_mean 8.33
_diffrn_measured_fraction_theta_full .977
_diffrn_measured_fraction_theta_max .977
_diffrn_measurement_device_type
;
Siemens SMART CCD area-detector
;
_diffrn_measurement_method \w
_diffrn_radiation_monochromator graphite
_diffrn_radiation_source 'fine-focus sealed tube'
_diffrn_radiation_type MoK\a
_diffrn_radiation_wavelength .71073
_diffrn_reflns_av_R_equivalents .084
_diffrn_reflns_av_sigmaI/netI .1005
_diffrn_reflns_limit_h_max 8
_diffrn_reflns_limit_h_min -9
_diffrn_reflns_limit_k_max 19
_diffrn_reflns_limit_k_min -19
_diffrn_reflns_limit_l_max 12
_diffrn_reflns_limit_l_min -20
_diffrn_reflns_number 10982
_diffrn_reflns_theta_full 28.31
_diffrn_reflns_theta_max 28.31
_diffrn_reflns_theta_min 2.72
_diffrn_standards_decay_% 0
_diffrn_standards_interval_count none
_diffrn_standards_number 0
_exptl_absorpt_coefficient_mu .416
_exptl_absorpt_correction_T_max .907
_exptl_absorpt_correction_T_min .838
_exptl_absorpt_correction_type empirical
_exptl_absorpt_process_details '(SADABS; Sheldrick, 1996)'
_exptl_crystal_colour colorless
_exptl_crystal_density_diffrn 1.438
_exptl_crystal_density_method 'not measured'
_exptl_crystal_description slab
_exptl_crystal_F_000 704
_exptl_crystal_size_max .44
_exptl_crystal_size_mid .34
_exptl_crystal_size_min .24
_refine_diff_density_max .38
_refine_diff_density_min -.43
_refine_ls_extinction_coef .025(2)
_refine_ls_extinction_method SHELXTL
_refine_ls_goodness_of_fit_ref .89
_refine_ls_hydrogen_treatment constr
_refine_ls_matrix_type full
_refine_ls_number_parameters 209
_refine_ls_number_reflns 3864
_refine_ls_number_restraints 0
_refine_ls_restrained_S_all .89
_refine_ls_R_factor_all .076
_refine_ls_R_factor_gt .055
_refine_ls_shift/su_max <0.001
_refine_ls_shift/su_mean <0.001
_refine_ls_structure_factor_coef Fsqd
_refine_ls_weighting_details 'calc w = 1/[\s^2^(Fo^2^)+(0.0416P)^2^] where P = (Fo^2^+2Fc^2^)/3'
_refine_ls_weighting_scheme calc
_refine_ls_wR_factor_ref .132
_reflns_number_gt 2514
_reflns_number_total 3864
_reflns_threshold_expression I>2\s(I)
_cod_data_source_file ci6063.cif
_cod_data_source_block I
_cod_depositor_comments
;
The following automatic conversions were performed:
'_symmetry_cell_setting' value 'Monoclinic' changed to 'monoclinic'
according to '/home/saulius/struct/CIF-dictionaries/cif_core.dic'
dictionary named 'cif_core.dic' version 2.4.1 from 2010-06-29.

Automatic conversion script
Id: cif_fix_enum 1527 2010-12-29 10:47:43Z saulius 

The following automatic conversions were performed:

'_chemical_melting_point' value '425K' was changed to '425' - the
value should be numeric and without a unit designator.

Automatic conversion script
Id: cif_fix_values 1646 2011-03-28 12:23:43Z adriana 

The following automatic conversions were performed:

'_chemical_melting_point' value '425K' was changed to '425' - the
value should be numeric and without a unit
designator.

'_symmetry_cell_setting' value 'Monoclinic' changed to
'monoclinic' according to
/home/saulius/struct/CIF-dictionaries/cif_core.dic dictionary named
'cif_core.dic' version 2.4.1 from 2010-06-29.

Automatic conversion script
Id: cif_fix_values 1715 2011-07-08 13:25:40Z adriana 
;
_cod_original_sg_symbol_H-M 'P 21/c'
_cod_database_code 2200641
_cod_database_fobs_code 2200641

loop_
_symmetry_equiv_pos_as_xyz
'x, y, z'
'-x, y+1/2, -z+1/2'
'-x, -y, -z'
'x, -y-1/2, z-1/2'

loop_
_atom_site_label
_atom_site_fract_x
_atom_site_fract_y
_atom_site_fract_z
_atom_site_U_iso_or_equiv
_atom_site_adp_type
_atom_site_calc_flag
_atom_site_refinement_flags
_atom_site_occupancy
_atom_site_disorder_assembly
_atom_site_disorder_group
_atom_site_type_symbol
Cl1 .30319(8) .57153(4) .15060(4) .0508(2) Uani d . 1 . . Cl
Cl2 .05751(8) .51319(5) .30901(4) .0594(2) Uani d . 1 . . Cl
O1 .6777(2) .64442(10) .26076(10) .0464(4) Uani d . 1 . . O
O2 .3266(2) .56671(10) .48054(10) .0486(4) Uani d . 1 . . O
N1 .5330(2) .61295(11) .38447(11) .0328(4) Uani d . 1 . . N
C1 .6444(3) .39557(14) .21529(13) .0347(5) Uani d . 1 . . C
C2 .7193(3) .43853(15) .14621(15) .0459(6) Uani d . 1 . . C
H2A .6700 .4935 .1248 .055 Uiso calc R 1 . . H
C3 .8669(4) .3997(2) .10929(18) .0600(7) Uani d . 1 . . C
H3A .9158 .4284 .0626 .072 Uiso calc R 1 . . H
C4 .9420(4) .3192(2) .14115(19) .0664(8) Uani d . 1 . . C
H4A 1.0437 .2942 .1172 .080 Uiso calc R 1 . . H
C5 .8667(4) .27549(19) .20838(19) .0623(7) Uani d . 1 . . C
H5A .9164 .2204 .2290 .075 Uiso calc R 1 . . H
C6 .7183(3) .31244(15) .24559(15) .0470(6) Uani d . 1 . . C
H6A .6674 .2821 .2908 .056 Uiso calc R 1 . . H
C7 .4951(3) .43752(12) .25893(13) .0333(4) Uani d . 1 . . C
C8 .3941(3) .41459(14) .32373(15) .0405(5) Uani d . 1 . . C
H8A .3830 .3611 .3547 .049 Uiso calc R 1 . . H
C9 .3044(3) .50597(14) .32907(14) .0362(5) Uani d . 1 . . C
C10 .3805(3) .56330(13) .40906(14) .0345(5) Uani d . 1 . . C
C11 .5609(3) .60431(13) .29577(13) .0327(4) Uani d . 1 . . C
C12 .4226(3) .53394(13) .25349(13) .0325(4) Uani d . 1 . . C
C13 .6479(3) .66940(13) .44723(12) .0333(4) Uani d . 1 . . C
C14 .5749(4) .74981(15) .47258(17) .0513(6) Uani d . 1 . . C
H14A .4548 .7683 .4485 .062 Uiso calc R 1 . . H
C15 .6841(5) .80231(18) .53459(19) .0650(8) Uani d . 1 . . C
H15A .6361 .8564 .5531 .078 Uiso calc R 1 . . H
C16 .8616(4) .7760(2) .56919(17) .0636(8) Uani d . 1 . . C
H16A .9338 .8121 .6107 .076 Uiso calc R 1 . . H
C17 .9337(4) .69586(19) .54259(16) .0557(7) Uani d . 1 . . C
H17A 1.0548 .6780 .5659 .067 Uiso calc R 1 . . H
C18 .8260(3) .64218(15) .48137(14) .0413(5) Uani d . 1 . . C
H18A .8737 .5879 .4633 .050 Uiso calc R 1 . . H

loop_
_atom_site_aniso_label
_atom_site_aniso_U_11
_atom_site_aniso_U_22
_atom_site_aniso_U_33
_atom_site_aniso_U_12
_atom_site_aniso_U_13
_atom_site_aniso_U_23
Cl1 .0509(4) .0541(4) .0439(3) .0078(3) -.0069(2) .0023(3)
Cl2 .0280(3) .0772(5) .0731(5) -.0066(3) .0064(3) -.0184(3)
O1 .0522(10) .0444(9) .0452(9) -.0121(8) .0154(7) -.0001(7)
O2 .0508(10) .0531(10) .0452(9) -.0093(8) .0195(7) -.0088(7)
N1 .0346(9) .0293(9) .0350(9) -.0044(7) .0070(7) -.0036(7)
C1 .0368(11) .0275(10) .0395(11) -.0006(8) .0038(8) -.0092(8)
C2 .0531(15) .0357(12) .0508(14) .0008(10) .0146(11) -.0039(10)
C3 .0591(17) .0685(18) .0568(16) -.0032(14) .0241(12) -.0161(14)
C4 .0579(18) .078(2) .0649(18) .0177(15) .0121(13) -.0283(16)
C5 .0688(19) .0518(15) .0636(17) .0269(14) -.0013(13) -.0164(13)
C6 .0580(15) .0370(12) .0453(13) .0055(11) .0035(10) -.0033(10)
C7 .0372(11) .0256(10) .0372(11) -.0012(8) .0054(8) -.0037(8)
C8 .0459(13) .0293(11) .0480(13) -.0047(9) .0121(10) -.0008(9)
C9 .0282(10) .0374(11) .0440(12) -.0034(9) .0086(8) -.0066(9)
C10 .0318(11) .0317(11) .0408(12) .0010(8) .0078(8) -.0016(9)
C11 .0359(11) .0258(10) .0368(11) .0044(8) .0066(8) .0028(8)
C12 .0323(11) .0303(10) .0346(10) .0023(8) .0030(8) .0010(8)
C13 .0394(12) .0304(10) .0309(10) -.0060(9) .0073(8) -.0020(8)
C14 .0559(16) .0394(13) .0571(15) .0040(11) .0021(11) -.0094(11)
C15 .087(2) .0429(15) .0659(17) -.0083(14) .0124(15) -.0236(13)
C16 .079(2) .0665(19) .0457(15) -.0360(16) .0079(13) -.0167(13)
C17 .0433(14) .0727(19) .0495(14) -.0180(13) .0001(10) .0032(13)
C18 .0393(12) .0427(13) .0429(12) -.0044(10) .0092(9) .0012(10)

loop_
_atom_type_symbol
_atom_type_description
_atom_type_scat_dispersion_real
_atom_type_scat_dispersion_imag
_atom_type_scat_source
C C .0033 .0016 'International Tables Vol C Tables 4.2.6.8 and 6.1.1.4'
H H .0000 .0000 'International Tables Vol C Tables 4.2.6.8 and 6.1.1.4'
N N .0061 .0033 'International Tables Vol C Tables 4.2.6.8 and 6.1.1.4'
O O .0106 .0060 'International Tables Vol C Tables 4.2.6.8 and 6.1.1.4'
Cl Cl .1484 .1585 'International Tables Vol C Tables 4.2.6.8 and 6.1.1.4'

loop_
_geom_angle_atom_site_label_1
_geom_angle_atom_site_label_2
_geom_angle_atom_site_label_3
_geom_angle
_geom_angle_publ_flag
C11 N1 C10 114.88(17) ?
C11 N1 C13 123.30(16) ?
C10 N1 C13 121.82(16) ?
C2 C1 C6 119.13(19) ?
C2 C1 C7 121.15(19) ?
C6 C1 C7 119.68(19) ?
C3 C2 C1 120.0(2) ?
C3 C2 H2A 120.0 ?
C1 C2 H2A 120.0 ?
C4 C3 C2 120.4(2) ?
C4 C3 H3A 119.8 ?
C2 C3 H3A 119.8 ?
C3 C4 C5 119.9(2) ?
C3 C4 H4A 120.0 ?
C5 C4 H4A 120.0 ?
C4 C5 C6 120.7(2) ?
C4 C5 H5A 119.7 ?
C6 C5 H5A 119.7 ?
C5 C6 C1 119.8(2) ?
C5 C6 H6A 120.1 ?
C1 C6 H6A 120.1 ?
C8 C7 C1 135.83(19) ?
C8 C7 C12 93.84(16) ?
C1 C7 C12 129.73(17) ?
C7 C8 C9 94.81(17) ?
C7 C8 H8A 132.6 ?
C9 C8 H8A 132.6 ?
C8 C9 C10 115.81(18) ?
C8 C9 C12 85.76(15) ?
C10 C9 C12 105.10(16) ?
C8 C9 Cl2 118.11(15) ?
C10 C9 Cl2 110.61(13) ?
C12 C9 Cl2 118.95(15) yes
O2 C10 N1 124.69(19) ?
O2 C10 C9 128.22(19) ?
N1 C10 C9 107.09(16) ?
O1 C11 N1 125.1(2) ?
O1 C11 C12 127.31(19) ?
N1 C11 C12 107.61(16) ?
C7 C12 C11 115.17(17) ?
C7 C12 C9 85.58(14) ?
C11 C12 C9 105.01(16) ?
C7 C12 Cl1 117.90(15) ?
C11 C12 Cl1 111.52(14) ?
C9 C12 Cl1 118.86(14) yes
C18 C13 C14 121.2(2) ?
C18 C13 N1 119.94(18) ?
C14 C13 N1 118.9(2) ?
C13 C14 C15 118.5(3) ?
C13 C14 H14A 120.8 ?
C15 C14 H14A 120.8 ?
C16 C15 C14 120.9(2) ?
C16 C15 H15A 119.5 ?
C14 C15 H15A 119.5 ?
C15 C16 C17 120.0(2) ?
C15 C16 H16A 120.0 ?
C17 C16 H16A 120.0 ?
C16 C17 C18 119.9(3) ?
C16 C17 H17A 120.1 ?
C18 C17 H17A 120.1 ?
C13 C18 C17 119.5(2) ?
C13 C18 H18A 120.2 ?
C17 C18 H18A 120.2 ?

loop_
_geom_bond_atom_site_label_1
_geom_bond_atom_site_label_2
_geom_bond_site_symmetry_2
_geom_bond_distance
_geom_bond_publ_flag
Cl1 C12 . 1.765(2) yes
Cl2 C9 . 1.755(2) yes
O1 C11 . 1.202(2) yes
O2 C10 . 1.194(2) yes
N1 C11 . 1.386(2) yes
N1 C10 . 1.404(2) ?
N1 C13 . 1.441(3) yes
C1 C2 . 1.388(3) ?
C1 C6 . 1.396(3) ?
C1 C7 . 1.464(3) yes
C2 C3 . 1.382(3) ?
C2 H2A . .93 ?
C3 C4 . 1.372(4) ?
C3 H3A . .93 ?
C4 C5 . 1.372(4) ?
C4 H4A . .93 ?
C5 C6 . 1.377(3) ?
C5 H5A . .93 ?
C6 H6A . .93 ?
C7 C8 . 1.333(3) yes
C7 C12 . 1.521(3) yes
C8 C9 . 1.507(3) yes
C8 H8A . .93 ?
C9 C10 . 1.520(3) yes
C9 C12 . 1.562(3) yes
C11 C12 . 1.521(3) ?
C13 C18 . 1.371(3) ?
C13 C14 . 1.377(3) ?
C14 C15 . 1.381(4) ?
C14 H14A . .93 ?
C15 C16 . 1.366(4) ?
C15 H15A . .93 ?
C16 C17 . 1.376(4) ?
C16 H16A . .93 ?
C17 C18 . 1.378(3) ?
C17 H17A . .93 ?
C18 H18A . .93 ?

loop_
_geom_hbond_atom_site_label_D
_geom_hbond_atom_site_label_H
_geom_hbond_atom_site_label_A
_geom_hbond_site_symmetry_A
_geom_hbond_distance_DH
_geom_hbond_distance_HA
_geom_hbond_distance_DA
_geom_hbond_angle_DHA
_geom_hbond_publ_flag
C4 H4A \p(B) 2_745 .93 2.74 3.618(3) 158.7 yes
C8 H8A \p(B) 3_666 .93 2.71 3.528(2) 147.1 yes
C14 H14A \p(A) 2_655 .93 2.76 3.612(3) 152.7 yes

loop_
_geom_torsion_atom_site_label_1
_geom_torsion_atom_site_label_2
_geom_torsion_atom_site_label_3
_geom_torsion_atom_site_label_4
_geom_torsion
C6 C1 C2 C3 -1.0(4)
C7 C1 C2 C3 176.6(2)
C1 C2 C3 C4 -.7(4)
C2 C3 C4 C5 1.8(4)
C3 C4 C5 C6 -1.2(4)
C4 C5 C6 C1 -.6(4)
C2 C1 C6 C5 1.7(3)
C7 C1 C6 C5 -176.0(2)
C2 C1 C7 C8 178.6(3)
C6 C1 C7 C8 -3.8(4)
C2 C1 C7 C12 -12.7(3)
C6 C1 C7 C12 164.9(2)
C1 C7 C8 C9 171.5(2)
C12 C7 C8 C9 .27(18)
C7 C8 C9 C10 -105.0(2)
C7 C8 C9 C12 -.27(17)
C7 C8 C9 Cl2 120.45(17)
C11 N1 C10 O2 -174.8(2)
C13 N1 C10 O2 4.2(3)
C11 N1 C10 C9 6.0(2)
C13 N1 C10 C9 -175.04(17)
C8 C9 C10 O2 -90.5(3)
C12 C9 C10 O2 176.9(2)
Cl2 C9 C10 O2 47.3(3)
C8 C9 C10 N1 88.7(2)
C12 C9 C10 N1 -3.9(2)
Cl2 C9 C10 N1 -133.50(15)
C10 N1 C11 O1 176.3(2)
C13 N1 C11 O1 -2.7(3)
C10 N1 C11 C12 -5.4(2)
C13 N1 C11 C12 175.68(17)
C8 C7 C12 C11 104.3(2)
C1 C7 C12 C11 -67.8(3)
C8 C7 C12 C9 -.26(17)
C1 C7 C12 C9 -172.4(2)
C8 C7 C12 Cl1 -120.72(17)
C1 C7 C12 Cl1 67.2(3)
O1 C11 C12 C7 88.5(3)
N1 C11 C12 C7 -89.78(19)
O1 C11 C12 C9 -179.3(2)
N1 C11 C12 C9 2.4(2)
O1 C11 C12 Cl1 -49.3(3)
N1 C11 C12 Cl1 132.40(14)
C8 C9 C12 C7 .23(15)
C10 C9 C12 C7 115.84(17)
Cl2 C9 C12 C7 -119.69(16)
C8 C9 C12 C11 -114.66(17)
C10 C9 C12 C11 .9(2)
Cl2 C9 C12 C11 125.42(15)
C8 C9 C12 Cl1 119.79(16)
C10 C9 C12 Cl1 -124.61(16)
Cl2 C9 C12 Cl1 -.1(2)
C11 N1 C13 C18 -75.6(3)
C10 N1 C13 C18 105.5(2)
C11 N1 C13 C14 105.1(2)
C10 N1 C13 C14 -73.8(3)
C18 C13 C14 C15 -1.0(3)
N1 C13 C14 C15 178.2(2)
C13 C14 C15 C16 .9(4)
C14 C15 C16 C17 -.3(4)
C15 C16 C17 C18 -.3(4)
C14 C13 C18 C17 .4(3)
N1 C13 C18 C17 -178.83(18)
C16 C17 C18 C13 .3(3)
